data_7026873
loop_
_publ_author_name
'Akgun, Zeynep'
'Engelbrecht, Hendrik'
'Fan, Kuo-Hsien'
'Barnes, Charles Leslie'
'Cutler, Cathy Sue'
'Jurisson, Silvia Sabine'
'Lever, Susan Zemyan'

_publ_section_title
;
 The complexation of rhodium(III) with acyclic diaminedithioether (DADTE)
 ligands.
;
_journal_issue 42
_journal_name_full 'Dalton transactions (Cambridge, England : 2003)'
_journal_page_first 10169
_journal_page_last 10178
_journal_paper_doi 10.1039/c0dt00813c
_journal_volume 39
_journal_year 2010
_chemical_formula_sum 'C28 H45 Cl2 F6 N2 O2.5 P Rh S2'
_chemical_formula_weight 835.78
_chemical_name_systematic
;
?
;
_space_group_IT_number 14
_symmetry_cell_setting monoclinic
_symmetry_space_group_name_Hall '-P 2ybc'
_symmetry_space_group_name_H-M 'P 1 21/c 1'
_atom_sites_solution_hydrogens geom
_atom_sites_solution_primary direct
_atom_sites_solution_secondary difmap
_audit_creation_method SHELXL-97
_cell_angle_alpha 90.00
_cell_angle_beta 94.3150(10)
_cell_angle_gamma 90.00
_cell_formula_units_Z 4
_cell_length_a 17.8256(11)
_cell_length_b 10.4632(6)
_cell_length_c 18.7671(11)
_cell_measurement_reflns_used 5708
_cell_measurement_temperature 173(2)
_cell_measurement_theta_max 27.1
_cell_measurement_theta_min 2.4
_cell_volume 3490.4(4)
_computing_cell_refinement 'SAINT (Bruker, 1998)'
_computing_data_collection 'SMART (Bruker, 1998)'
_computing_data_reduction 'SAINT (Bruker, 1998)'
_computing_molecular_graphics 'ORTEP-III (Burnett & Johnson, 1996)'
_computing_publication_material 'CIFTAB (Sheldrick, 1997)'
_computing_structure_refinement 'SHELXL-97 (Sheldrick, 1997)'
_computing_structure_solution 'SHELXS-97 (Sheldrick, 1997)'
_diffrn_ambient_temperature 173(2)
_diffrn_measured_fraction_theta_full 0.993
_diffrn_measured_fraction_theta_max 0.993
_diffrn_measurement_device_type 'Bruker SMART CCD area detector'
_diffrn_measurement_method 'omega scans'
_diffrn_radiation_monochromator graphite
_diffrn_radiation_source 'fine-focus sealed tube'
_diffrn_radiation_type MoK\a
_diffrn_radiation_wavelength 0.71073
_diffrn_reflns_av_R_equivalents 0.0271
_diffrn_reflns_av_sigmaI/netI 0.0305
_diffrn_reflns_limit_h_max 22
_diffrn_reflns_limit_h_min -22
_diffrn_reflns_limit_k_max 13
_diffrn_reflns_limit_k_min -10
_diffrn_reflns_limit_l_max 24
_diffrn_reflns_limit_l_min -24
_diffrn_reflns_number 24240
_diffrn_reflns_theta_full 27.14
_diffrn_reflns_theta_max 27.14
_diffrn_reflns_theta_min 2.18
_diffrn_standards_decay_% 0.0
_exptl_absorpt_coefficient_mu 0.871
_exptl_absorpt_correction_T_max 0.96
_exptl_absorpt_correction_T_min 0.67
_exptl_absorpt_correction_type multi-scan
_exptl_absorpt_process_details
;
Data were corrected for decay and absorption using the program SADABS
based on the method of R.H. Blessing (Acta Cryst. A51, 33-38, 1995).
;
_exptl_crystal_colour brown
_exptl_crystal_density_diffrn 1.579
_exptl_crystal_density_method 'not measured'
_exptl_crystal_description plate
_exptl_crystal_F_000 1708
_exptl_crystal_size_max 0.50
_exptl_crystal_size_mid 0.30
_exptl_crystal_size_min 0.05
_refine_diff_density_max 0.985
_refine_diff_density_min -0.639
_refine_diff_density_rms 0.077
_refine_ls_extinction_method none
_refine_ls_goodness_of_fit_ref 1.032
_refine_ls_hydrogen_treatment mixed
_refine_ls_matrix_type full
_refine_ls_number_parameters 420
_refine_ls_number_reflns 7684
_refine_ls_number_restraints 0
_refine_ls_restrained_S_all 1.032
_refine_ls_R_factor_all 0.0450
_refine_ls_R_factor_gt 0.0322
_refine_ls_shift/su_max 0.006
_refine_ls_shift/su_mean 0.000
_refine_ls_structure_factor_coef Fsqd
_refine_ls_weighting_details 'calc w=1/[\s^2^(Fo^2^)+(0.0435P)^2^+3.2087P] where P=(Fo^2^+2Fc^2^)/3'
_refine_ls_weighting_scheme calc
_refine_ls_wR_factor_gt 0.0807
_refine_ls_wR_factor_ref 0.0887
_reflns_number_gt 6278
_reflns_number_total 7684
_reflns_threshold_expression >2sigma(I)
_cod_data_source_file c0dt00813c.txt
_cod_data_source_block 232-N2S2-2P-Rh
_cod_depositor_comments
;
The following automatic conversions were performed:

'_symmetry_cell_setting' value 'MONOCLINIC' changed to 'monoclinic'
according to /home/saulius/struct/CIF-dictionaries/cif_core.dic
dictionary named 'cif_core.dic' version 2.4.2 from 2011-04-26.

Automatic conversion script
Id: cif_fix_values 1891 2012-01-12 08:04:46Z andrius 
;
_cod_original_sg_symbol_H-M P2~1~/c
_cod_original_formula_sum 'C27 H42 N2 O2 S2 Cl2 Rh . P F6 . 0.5(C2H6O)'
_cod_database_code 7026873

loop_
_symmetry_equiv_pos_as_xyz
'x, y, z'
'-x, y+1/2, -z+1/2'
'-x, -y, -z'
'x, -y-1/2, z-1/2'

loop_
_atom_site_label
_atom_site_type_symbol
_atom_site_fract_x
_atom_site_fract_y
_atom_site_fract_z
_atom_site_U_iso_or_equiv
_atom_site_adp_type
_atom_site_occupancy
_atom_site_symmetry_multiplicity
_atom_site_calc_flag
_atom_site_refinement_flags
Rh1 Rh 0.721597(10) 0.198658(19) 0.333267(10) 0.02246(7) Uani 1 1 d .
Cl1 Cl 0.78349(3) 0.06489(6) 0.25627(3) 0.02910(14) Uani 1 1 d .
S1 S 0.73997(3) 0.03909(6) 0.41909(3) 0.02675(14) Uani 1 1 d .
P1 P 0.60893(4) -0.18053(8) 0.67078(4) 0.03710(18) Uani 1 1 d .
F1 F 0.62800(14) -0.1081(3) 0.74320(13) 0.0937(9) Uani 1 1 d .
O1 O 1.02132(11) 0.2341(2) 0.65056(11) 0.0397(5) Uani 1 1 d .
N1 N 0.62058(12) 0.1022(2) 0.30416(11) 0.0267(5) Uani 1 1 d .
C1 C 0.64780(15) -0.0467(3) 0.40751(15) 0.0317(6) Uani 1 1 d .
Cl2 Cl 0.65313(4) 0.33154(7) 0.40450(4) 0.03347(15) Uani 1 1 d .
S2 S 0.82999(3) 0.31423(6) 0.37088(3) 0.02568(14) Uani 1 1 d .
F2 F 0.66483(18) -0.2900(3) 0.69216(17) 0.1114(13) Uani 1 1 d .
O2 O 1.18787(10) 0.4149(2) 0.47452(11) 0.0432(5) Uani 1 1 d .
N2 N 0.70725(13) 0.3359(2) 0.25180(12) 0.0269(5) Uani 1 1 d .
C2 C 0.62428(15) -0.0326(3) 0.32816(14) 0.0308(6) Uani 1 1 d .
H2A H 0.6606 -0.0792 0.3003 0.037 Uiso 1 1 calc R
H2B H 0.5743 -0.0726 0.3180 0.037 Uiso 1 1 calc R
F3 F 0.59115(17) -0.2435(4) 0.59523(16) 0.1136(12) Uani 1 1 d .
C3 C 0.59117(15) 0.1067(3) 0.22748(14) 0.0321(6) Uani 1 1 d .
H3A H 0.5397 0.0705 0.2231 0.039 Uiso 1 1 calc R
H3B H 0.6233 0.0524 0.1991 0.039 Uiso 1 1 calc R
F4 F 0.55354(15) -0.0665(3) 0.64950(16) 0.1007(10) Uani 1 1 d .
C4 C 0.58898(16) 0.2399(3) 0.19671(15) 0.0350(6) Uani 1 1 d .
H4A H 0.5643 0.2973 0.2298 0.042 Uiso 1 1 calc R
H4B H 0.5577 0.2390 0.1508 0.042 Uiso 1 1 calc R
F5 F 0.67567(12) -0.1067(2) 0.63569(13) 0.0659(6) Uani 1 1 d .
C5 C 0.66569(16) 0.2944(3) 0.18384(14) 0.0331(6) Uani 1 1 d .
H5A H 0.6955 0.2287 0.1606 0.040 Uiso 1 1 calc R
H5B H 0.6594 0.3683 0.1510 0.040 Uiso 1 1 calc R
F6 F 0.54252(16) -0.2518(3) 0.70358(18) 0.1028(11) Uani 1 1 d .
C6 C 0.78102(15) 0.3922(3) 0.23601(14) 0.0323(6) Uani 1 1 d .
H6A H 0.7723 0.4623 0.2009 0.039 Uiso 1 1 calc R
H6B H 0.8116 0.3260 0.2141 0.039 Uiso 1 1 calc R
C7 C 0.82440(15) 0.4439(3) 0.30244(14) 0.0290(6) Uani 1 1 d .
C8 C 0.66308(19) -0.1869(3) 0.4252(2) 0.0470(8) Uani 1 1 d .
H8A H 0.6829 -0.1947 0.4751 0.071 Uiso 1 1 calc R
H8B H 0.7000 -0.2207 0.3939 0.071 Uiso 1 1 calc R
H8C H 0.6162 -0.2356 0.4179 0.071 Uiso 1 1 calc R
C9 C 0.58873(16) 0.0088(3) 0.45392(16) 0.0410(7) Uani 1 1 d .
H9A H 0.5854 0.1014 0.4467 0.062 Uiso 1 1 calc R
H9B H 0.6033 -0.0092 0.5043 0.062 Uiso 1 1 calc R
H9C H 0.5397 -0.0303 0.4405 0.062 Uiso 1 1 calc R
C10 C 0.90217(17) 0.4875(3) 0.28306(17) 0.0392(7) Uani 1 1 d .
H10A H 0.9274 0.4169 0.2603 0.059 Uiso 1 1 calc R
H10B H 0.9322 0.5137 0.3265 0.059 Uiso 1 1 calc R
H10C H 0.8967 0.5599 0.2500 0.059 Uiso 1 1 calc R
C11 C 0.78398(17) 0.5549(3) 0.33652(16) 0.0379(7) Uani 1 1 d .
H11A H 0.7744 0.6231 0.3012 0.057 Uiso 1 1 calc R
H11B H 0.8156 0.5879 0.3774 0.057 Uiso 1 1 calc R
H11C H 0.7361 0.5247 0.3528 0.057 Uiso 1 1 calc R
C12 C 0.74023(15) 0.0967(3) 0.51107(14) 0.0346(6) Uani 1 1 d .
H12A H 0.7071 0.1725 0.5123 0.042 Uiso 1 1 calc R
H12B H 0.7194 0.0295 0.5410 0.042 Uiso 1 1 calc R
C13 C 0.81783(15) 0.1321(3) 0.54212(13) 0.0299(6) Uani 1 1 d .
C14 C 0.83169(16) 0.2550(3) 0.56851(14) 0.0325(6) Uani 1 1 d .
H14 H 0.7939 0.3186 0.5614 0.039 Uiso 1 1 calc R
C15 C 0.89966(16) 0.2858(3) 0.60492(14) 0.0308(6) Uani 1 1 d .
H15 H 0.9079 0.3695 0.6235 0.037 Uiso 1 1 calc R
C16 C 0.95569(16) 0.1939(3) 0.61417(14) 0.0312(6) Uani 1 1 d .
C17 C 0.94364(17) 0.0720(3) 0.58701(16) 0.0371(7) Uani 1 1 d .
H17 H 0.9823 0.0096 0.5924 0.045 Uiso 1 1 calc R
C18 C 0.87471(16) 0.0415(3) 0.55183(15) 0.0355(6) Uani 1 1 d .
H18 H 0.8663 -0.0427 0.5341 0.043 Uiso 1 1 calc R
C19 C 1.08206(18) 0.1445(3) 0.6577(2) 0.0517(9) Uani 1 1 d .
H19A H 1.0668 0.0698 0.6847 0.078 Uiso 1 1 calc R
H19B H 1.1259 0.1848 0.6832 0.078 Uiso 1 1 calc R
H19C H 1.0951 0.1174 0.6102 0.078 Uiso 1 1 calc R
C20 C 0.91151(15) 0.2182(3) 0.35106(17) 0.0353(6) Uani 1 1 d .
H20A H 0.9054 0.1308 0.3699 0.042 Uiso 1 1 calc R
H20B H 0.9131 0.2117 0.2986 0.042 Uiso 1 1 calc R
C21 C 0.98541(15) 0.2726(3) 0.38250(15) 0.0301(6) Uani 1 1 d .
C22 C 1.04759(16) 0.2766(3) 0.34267(16) 0.0355(6) Uani 1 1 d .
H22 H 1.0429 0.2477 0.2945 0.043 Uiso 1 1 calc R
C23 C 1.11695(15) 0.3218(3) 0.37134(15) 0.0331(6) Uani 1 1 d .
H23 H 1.1591 0.3226 0.3432 0.040 Uiso 1 1 calc R
C24 C 1.12388(15) 0.3654(3) 0.44071(15) 0.0325(6) Uani 1 1 d .
C25 C 1.06132(17) 0.3623(4) 0.48118(16) 0.0554(10) Uani 1 1 d .
H25 H 1.0656 0.3919 0.5292 0.066 Uiso 1 1 calc R
C26 C 0.99367(17) 0.3168(4) 0.45207(16) 0.0482(9) Uani 1 1 d .
H26 H 0.9516 0.3156 0.4803 0.058 Uiso 1 1 calc R
C27 C 1.25420(15) 0.4159(3) 0.43660(17) 0.0409(7) Uani 1 1 d .
H27A H 1.2662 0.3284 0.4227 0.061 Uiso 1 1 calc R
H27B H 1.2961 0.4509 0.4673 0.061 Uiso 1 1 calc R
H27C H 1.2458 0.4690 0.3937 0.061 Uiso 1 1 calc R
C1S C 0.4911(4) -0.4630(5) 0.4683(4) 0.098(2) Uani 1 1 d .
H2N H 0.6845(18) 0.395(3) 0.2707(18) 0.043(10) Uiso 1 1 d .
H1N H 0.5898(16) 0.141(3) 0.3270(16) 0.026(8) Uiso 1 1 d .
O1S O 0.4854(9) -0.3562(17) 0.4695(6) 0.204(6) Uani 0.50 1 d P

loop_
_atom_site_aniso_label
_atom_site_aniso_U_11
_atom_site_aniso_U_22
_atom_site_aniso_U_33
_atom_site_aniso_U_23
_atom_site_aniso_U_13
_atom_site_aniso_U_12
Rh1 0.02558(10) 0.02541(11) 0.01666(10) -0.00170(7) 0.00332(7) -0.00030(8)
Cl1 0.0338(3) 0.0303(3) 0.0240(3) -0.0066(2) 0.0073(2) -0.0005(3)
S1 0.0282(3) 0.0320(3) 0.0203(3) 0.0021(3) 0.0039(2) 0.0011(3)
P1 0.0356(4) 0.0398(4) 0.0360(4) 0.0015(3) 0.0034(3) 0.0012(3)
F1 0.0765(16) 0.151(3) 0.0529(14) -0.0385(16) -0.0022(12) 0.0016(17)
O1 0.0416(11) 0.0353(11) 0.0407(12) -0.0064(9) -0.0062(9) 0.0013(9)
N1 0.0278(11) 0.0318(12) 0.0207(11) -0.0005(9) 0.0036(9) -0.0008(9)
C1 0.0301(13) 0.0341(15) 0.0311(14) 0.0064(12) 0.0044(11) -0.0037(11)
Cl2 0.0352(3) 0.0369(4) 0.0292(3) -0.0061(3) 0.0083(3) 0.0051(3)
S2 0.0282(3) 0.0266(3) 0.0221(3) -0.0014(2) 0.0017(2) -0.0007(2)
F2 0.129(2) 0.095(2) 0.121(2) 0.0744(18) 0.082(2) 0.0728(18)
O2 0.0268(9) 0.0685(15) 0.0342(11) -0.0089(11) 0.0013(8) -0.0004(10)
N2 0.0330(11) 0.0282(12) 0.0196(11) -0.0015(9) 0.0028(9) -0.0011(10)
C2 0.0335(13) 0.0295(14) 0.0293(14) 0.0020(11) 0.0013(11) -0.0032(11)
F3 0.092(2) 0.172(3) 0.0784(19) -0.067(2) 0.0191(16) -0.043(2)
C3 0.0335(13) 0.0384(16) 0.0238(13) -0.0011(11) -0.0026(11) -0.0070(12)
F4 0.0738(16) 0.126(2) 0.102(2) 0.0374(18) 0.0065(15) 0.0560(17)
C4 0.0355(14) 0.0432(17) 0.0252(14) 0.0024(12) -0.0067(11) -0.0027(13)
F5 0.0655(13) 0.0521(13) 0.0833(16) 0.0098(11) 0.0261(12) -0.0068(10)
C5 0.0413(15) 0.0384(16) 0.0191(13) 0.0021(11) -0.0012(11) -0.0041(12)
F6 0.0906(19) 0.0770(18) 0.151(3) -0.0093(19) 0.080(2) -0.0206(15)
C6 0.0383(14) 0.0343(15) 0.0246(13) 0.0015(11) 0.0048(11) -0.0051(12)
C7 0.0351(13) 0.0268(14) 0.0250(13) 0.0013(11) 0.0018(11) -0.0034(11)
C8 0.0488(18) 0.0359(17) 0.056(2) 0.0168(15) -0.0002(15) -0.0046(14)
C9 0.0346(15) 0.058(2) 0.0311(15) 0.0075(14) 0.0067(12) -0.0034(14)
C10 0.0415(16) 0.0368(16) 0.0395(17) 0.0029(13) 0.0035(13) -0.0089(13)
C11 0.0480(17) 0.0303(15) 0.0348(16) -0.0041(12) -0.0013(13) 0.0005(13)
C12 0.0367(14) 0.0482(18) 0.0196(13) 0.0029(12) 0.0057(11) 0.0012(13)
C13 0.0370(14) 0.0360(15) 0.0171(12) 0.0037(11) 0.0044(10) 0.0017(12)
C14 0.0403(15) 0.0331(15) 0.0252(14) 0.0046(11) 0.0094(11) 0.0090(12)
C15 0.0429(15) 0.0263(14) 0.0242(13) 0.0011(11) 0.0101(11) 0.0020(12)
C16 0.0396(14) 0.0321(15) 0.0220(13) -0.0003(11) 0.0027(11) 0.0015(12)
C17 0.0428(15) 0.0319(15) 0.0355(16) -0.0027(12) -0.0051(12) 0.0100(13)
C18 0.0433(15) 0.0315(15) 0.0311(15) -0.0025(12) -0.0019(12) 0.0029(12)
C19 0.0399(17) 0.051(2) 0.062(2) -0.0112(18) -0.0091(15) 0.0045(15)
C20 0.0304(13) 0.0312(15) 0.0448(17) 0.0004(13) 0.0061(12) 0.0021(12)
C21 0.0297(13) 0.0296(14) 0.0312(14) 0.0047(11) 0.0031(11) -0.0003(11)
C22 0.0356(14) 0.0392(16) 0.0326(15) -0.0104(12) 0.0080(12) 0.0031(12)
C23 0.0300(13) 0.0370(16) 0.0335(15) -0.0032(12) 0.0112(11) 0.0011(12)
C24 0.0300(13) 0.0400(16) 0.0278(14) 0.0027(12) 0.0032(11) 0.0016(12)
C25 0.0352(15) 0.112(3) 0.0190(14) -0.0067(17) 0.0046(12) -0.0021(18)
C26 0.0301(14) 0.090(3) 0.0252(15) 0.0097(16) 0.0074(12) -0.0052(16)
C27 0.0278(13) 0.0518(19) 0.0433(17) 0.0051(15) 0.0035(12) -0.0002(13)
C1S 0.136(5) 0.058(3) 0.103(5) 0.020(3) 0.025(4) 0.023(3)
O1S 0.261(15) 0.278(17) 0.076(7) 0.011(10) 0.033(8) 0.035(15)

loop_
_atom_type_symbol
_atom_type_description
_atom_type_scat_dispersion_real
_atom_type_scat_dispersion_imag
_atom_type_scat_source
C C 0.0033 0.0016 'International Tables Vol C Tables 4.2.6.8 and 6.1.1.4'
H H 0.0000 0.0000 'International Tables Vol C Tables 4.2.6.8 and 6.1.1.4'
N N 0.0061 0.0033 'International Tables Vol C Tables 4.2.6.8 and 6.1.1.4'
O O 0.0106 0.0060 'International Tables Vol C Tables 4.2.6.8 and 6.1.1.4'
F F 0.0171 0.0103 'International Tables Vol C Tables 4.2.6.8 and 6.1.1.4'
P P 0.1023 0.0942 'International Tables Vol C Tables 4.2.6.8 and 6.1.1.4'
S S 0.1246 0.1234 'International Tables Vol C Tables 4.2.6.8 and 6.1.1.4'
Cl Cl 0.1484 0.1585 'International Tables Vol C Tables 4.2.6.8 and 6.1.1.4'
Rh Rh -1.1178 0.9187 'International Tables Vol C Tables 4.2.6.8 and 6.1.1.4'

loop_
_geom_angle_atom_site_label_1
_geom_angle_atom_site_label_2
_geom_angle_atom_site_label_3
_geom_angle
_geom_angle_site_symmetry_3
N2 Rh1 N1 94.83(9) .
N2 Rh1 S1 176.93(7) .
N1 Rh1 S1 84.75(6) .
N2 Rh1 Cl2 88.24(7) .
N1 Rh1 Cl2 87.72(7) .
S1 Rh1 Cl2 94.78(2) .
N2 Rh1 S2 85.35(6) .
N1 Rh1 S2 176.27(7) .
S1 Rh1 S2 95.27(2) .
Cl2 Rh1 S2 88.56(2) .
N2 Rh1 Cl1 89.81(7) .
N1 Rh1 Cl1 89.24(7) .
S1 Rh1 Cl1 87.14(2) .
Cl2 Rh1 Cl1 176.24(2) .
S2 Rh1 Cl1 94.48(2) .
C12 S1 C1 102.00(13) .
C12 S1 Rh1 114.03(10) .
C1 S1 Rh1 100.80(9) .
F2 P1 F6 92.09(17) .
F2 P1 F1 92.25(19) .
F6 P1 F1 90.60(17) .
F2 P1 F3 90.3(2) .
F6 P1 F3 92.74(17) .
F1 P1 F3 175.7(2) .
F2 P1 F4 178.6(2) .
F6 P1 F4 89.00(17) .
F1 P1 F4 86.85(17) .
F3 P1 F4 90.51(19) .
F2 P1 F5 88.83(14) .
F6 P1 F5 178.72(17) .
F1 P1 F5 90.24(15) .
F3 P1 F5 86.38(15) .
F4 P1 F5 90.08(14) .
C16 O1 C19 117.1(2) .
C2 N1 C3 109.1(2) .
C2 N1 Rh1 111.16(16) .
C3 N1 Rh1 117.83(16) .
C2 C1 C8 109.7(3) .
C2 C1 C9 111.7(2) .
C8 C1 C9 111.1(3) .
C2 C1 S1 103.99(18) .
C8 C1 S1 107.2(2) .
C9 C1 S1 112.8(2) .
C20 S2 C7 105.17(13) .
C20 S2 Rh1 107.78(10) .
C7 S2 Rh1 99.67(8) .
C24 O2 C27 117.8(2) .
C5 N2 C6 109.5(2) .
C5 N2 Rh1 116.69(17) .
C6 N2 Rh1 110.74(17) .
N1 C2 C1 113.1(2) .
N1 C3 C4 113.3(2) .
C3 C4 C5 114.2(2) .
N2 C5 C4 111.7(2) .
N2 C6 C7 112.4(2) .
C6 C7 C10 109.0(2) .
C6 C7 C11 112.8(2) .
C10 C7 C11 109.7(2) .
C6 C7 S2 107.69(18) .
C10 C7 S2 112.23(19) .
C11 C7 S2 105.45(19) .
C13 C12 S1 112.54(18) .
C18 C13 C14 118.3(3) .
C18 C13 C12 121.5(3) .
C14 C13 C12 119.8(3) .
C15 C14 C13 121.1(3) .
C14 C15 C16 119.7(3) .
O1 C16 C17 124.6(3) .
O1 C16 C15 115.3(2) .
C17 C16 C15 120.1(3) .
C16 C17 C18 119.6(3) .
C17 C18 C13 121.1(3) .
C21 C20 S2 113.3(2) .
C26 C21 C22 117.9(3) .
C26 C21 C20 121.4(2) .
C22 C21 C20 120.6(3) .
C21 C22 C23 121.7(3) .
C24 C23 C22 119.5(2) .
O2 C24 C23 125.3(2) .
O2 C24 C25 115.5(3) .
C23 C24 C25 119.2(3) .
C26 C25 C24 120.4(3) .
C25 C26 C21 121.4(3) .
O1S C1S C1S 122.2(11) 3_646

loop_
_geom_bond_atom_site_label_1
_geom_bond_atom_site_label_2
_geom_bond_distance
_geom_bond_site_symmetry_2
Rh1 N2 2.099(2) .
Rh1 N1 2.101(2) .
Rh1 S1 2.3259(7) .
Rh1 Cl2 2.3358(7) .
Rh1 S2 2.3427(7) .
Rh1 Cl1 2.3461(6) .
S1 C12 1.828(3) .
S1 C1 1.871(3) .
P1 F2 1.551(2) .
P1 F6 1.564(2) .
P1 F1 1.571(2) .
P1 F3 1.574(3) .
P1 F4 1.580(2) .
P1 F5 1.601(2) .
O1 C16 1.376(3) .
O1 C19 1.431(4) .
N1 C2 1.480(3) .
N1 C3 1.495(3) .
C1 C2 1.524(4) .
C1 C8 1.524(4) .
C1 C9 1.530(4) .
S2 C20 1.828(3) .
S2 C7 1.866(3) .
O2 C24 1.365(3) .
O2 C27 1.425(3) .
N2 C5 1.491(3) .
N2 C6 1.491(3) .
C3 C4 1.508(4) .
C4 C5 1.517(4) .
C6 C7 1.517(4) .
C7 C10 1.529(4) .
C7 C11 1.532(4) .
C12 C13 1.506(4) .
C13 C18 1.390(4) .
C13 C14 1.393(4) .
C14 C15 1.384(4) .
C15 C16 1.388(4) .
C16 C17 1.384(4) .
C17 C18 1.388(4) .
C20 C21 1.513(4) .
C21 C26 1.382(4) .
C21 C22 1.383(4) .
C22 C23 1.394(4) .
C23 C24 1.376(4) .
C24 C25 1.396(4) .
C25 C26 1.371(4) .
C1S O1S 1.123(17) .
C1S C1S 1.436(12) 3_646

loop_
_geom_torsion_atom_site_label_1
_geom_torsion_atom_site_label_2
_geom_torsion_atom_site_label_3
_geom_torsion_atom_site_label_4
_geom_torsion
N2 Rh1 S1 C12 162.9(12)
N1 Rh1 S1 C12 -114.88(12)
Cl2 Rh1 S1 C12 -27.62(10)
S2 Rh1 S1 C12 61.38(10)
Cl1 Rh1 S1 C12 155.62(10)
N2 Rh1 S1 C1 -88.7(12)
N1 Rh1 S1 C1 -6.41(11)
Cl2 Rh1 S1 C1 80.85(9)
S2 Rh1 S1 C1 169.85(9)
Cl1 Rh1 S1 C1 -95.91(9)
N2 Rh1 N1 C2 155.13(17)
S1 Rh1 N1 C2 -21.81(16)
Cl2 Rh1 N1 C2 -116.82(17)
S2 Rh1 N1 C2 -112.3(10)
Cl1 Rh1 N1 C2 65.39(17)
N2 Rh1 N1 C3 28.2(2)
S1 Rh1 N1 C3 -148.8(2)
Cl2 Rh1 N1 C3 116.20(19)
S2 Rh1 N1 C3 120.8(9)
Cl1 Rh1 N1 C3 -61.59(19)
C12 S1 C1 C2 149.95(19)
Rh1 S1 C1 C2 32.28(19)
C12 S1 C1 C8 -93.9(2)
Rh1 S1 C1 C8 148.5(2)
C12 S1 C1 C9 28.8(2)
Rh1 S1 C1 C9 -88.9(2)
N2 Rh1 S2 C20 -108.92(13)
N1 Rh1 S2 C20 158.2(10)
S1 Rh1 S2 C20 68.06(11)
Cl2 Rh1 S2 C20 162.73(11)
Cl1 Rh1 S2 C20 -19.47(11)
N2 Rh1 S2 C7 0.56(11)
N1 Rh1 S2 C7 -92.4(10)
S1 Rh1 S2 C7 177.53(9)
Cl2 Rh1 S2 C7 -87.80(9)
Cl1 Rh1 S2 C7 90.00(9)
N1 Rh1 N2 C5 -31.2(2)
S1 Rh1 N2 C5 50.8(13)
Cl2 Rh1 N2 C5 -118.76(19)
S2 Rh1 N2 C5 152.54(19)
Cl1 Rh1 N2 C5 58.03(19)
N1 Rh1 N2 C6 -157.37(18)
S1 Rh1 N2 C6 -75.4(12)
Cl2 Rh1 N2 C6 115.07(17)
S2 Rh1 N2 C6 26.37(17)
Cl1 Rh1 N2 C6 -68.14(17)
C3 N1 C2 C1 -175.4(2)
Rh1 N1 C2 C1 53.0(3)
C8 C1 C2 N1 -170.5(2)
C9 C1 C2 N1 65.8(3)
S1 C1 C2 N1 -56.1(3)
C2 N1 C3 C4 -177.0(2)
Rh1 N1 C3 C4 -49.1(3)
N1 C3 C4 C5 72.5(3)
C6 N2 C5 C4 -178.2(2)
Rh1 N2 C5 C4 55.0(3)
C3 C4 C5 N2 -75.9(3)
C5 N2 C6 C7 176.6(2)
Rh1 N2 C6 C7 -53.4(3)
N2 C6 C7 C10 174.4(2)
N2 C6 C7 C11 -63.5(3)
N2 C6 C7 S2 52.4(3)
C20 S2 C7 C6 85.1(2)
Rh1 S2 C7 C6 -26.45(19)
C20 S2 C7 C10 -34.9(2)
Rh1 S2 C7 C10 -146.47(19)
C20 S2 C7 C11 -154.28(19)
Rh1 S2 C7 C11 94.18(17)
C1 S1 C12 C13 161.4(2)
Rh1 S1 C12 C13 -90.9(2)
S1 C12 C13 C18 -63.5(3)
S1 C12 C13 C14 123.1(2)
C18 C13 C14 C15 -1.4(4)
C12 C13 C14 C15 172.2(2)
C13 C14 C15 C16 1.3(4)
C19 O1 C16 C17 2.9(4)
C19 O1 C16 C15 -176.6(3)
C14 C15 C16 O1 179.5(2)
C14 C15 C16 C17 0.1(4)
O1 C16 C17 C18 179.3(3)
C15 C16 C17 C18 -1.4(4)
C16 C17 C18 C13 1.3(5)
C14 C13 C18 C17 0.1(4)
C12 C13 C18 C17 -173.4(3)
C7 S2 C20 C21 82.9(2)
Rh1 S2 C20 C21 -171.42(18)
S2 C20 C21 C26 45.1(4)
S2 C20 C21 C22 -136.5(3)
C26 C21 C22 C23 0.8(5)
C20 C21 C22 C23 -177.6(3)
C21 C22 C23 C24 -0.9(5)
C27 O2 C24 C23 -3.5(4)
C27 O2 C24 C25 177.6(3)
C22 C23 C24 O2 -178.3(3)
C22 C23 C24 C25 0.6(5)
O2 C24 C25 C26 178.7(3)
C23 C24 C25 C26 -0.2(6)
C24 C25 C26 C21 0.2(6)
C22 C21 C26 C25 -0.5(5)
C20 C21 C26 C25 177.9(3)
